data_2022651
loop_
_publ_author_name
'Branowska, Danuta'
'Wysocki, Waldemar'
'Woli\'nska, Ewa'
'Koc, Karolina'
'Sta\'nska, Katarzyna'
'Miros\/law, Barbara'
'Karczmarzyk, Zbigniew'

_publ_section_title
;
 Synthesis, structure and sulfonamide--sulfonimide tautomerism of
 sulfonamide--1,2,4-triazine derivatives
;
_journal_coeditor_code EF3031
_journal_issue 9
_journal_name_full 'Acta Crystallographica Section C Structural Chemistry'
_journal_paper_doi 10.1107/S2053229622007781
_journal_volume 78
_journal_year 2022
_chemical_formula_iupac 'C24 H20 N4 O4 S'
_chemical_formula_moiety 'C24 H20 N4 O4 S'
_chemical_formula_sum 'C24 H20 N4 O4 S'
_chemical_formula_weight 460.50
_chemical_name_systematic
;
Methyl 2-{[(5,6-diphenyl-1,2,4-triazin-3-yl)sulfamoyl]methyl}benzoate
;
_space_group_crystal_system monoclinic
_space_group_IT_number 14
_space_group_name_Hall '-P 2yn'
_space_group_name_H-M_alt 'P 1 21/n 1'
_atom_sites_solution_hydrogens difmap
_atom_sites_solution_primary direct
_atom_sites_solution_secondary difmap
_audit_creation_method SHELXL-2014/7
_cell_angle_alpha 90
_cell_angle_beta 96.65(3)
_cell_angle_gamma 90
_cell_formula_units_Z 4
_cell_length_a 10.919(2)
_cell_length_b 8.0871(16)
_cell_length_c 24.875(5)
_cell_measurement_reflns_used 3956
_cell_measurement_temperature 120.01(10)
_cell_measurement_theta_max 75.5870
_cell_measurement_theta_min 4.6140
_cell_volume 2181.8(7)
_computing_cell_refinement
;
CrysAlis PRO (Agilent, 2014)
;
_computing_data_collection
;
CrysAlis PRO (Agilent, 2014)
;
_computing_data_reduction
;
CrysAlis PRO (Agilent, 2014)
;
_computing_molecular_graphics
;
ORTEP-3 for Windows (Farrugia, 2012)
;
_computing_publication_material
;
SHELXL2014 (Sheldrick, 2015) and WinGX (Farrugia, 2012)
;
_computing_structure_refinement
;
SHELXL2014 (Sheldrick, 2015)
;
_computing_structure_solution
;
SHELXS2013 (Sheldrick, 2008)
;
_diffrn_ambient_temperature 120.01(10)
_diffrn_detector 'CCD plate'
_diffrn_detector_area_resol_mean 5.2763
_diffrn_measured_fraction_theta_full 1.000
_diffrn_measured_fraction_theta_max 0.968
_diffrn_measurement_device 'four-circle diffractometer'
_diffrn_measurement_device_type 'Agilent SuperNova Single Source diffractometer with an Atlas detector'
_diffrn_measurement_method '\w scans'
_diffrn_radiation_monochromator mirror
_diffrn_radiation_probe x-ray
_diffrn_radiation_type 'Cu K\a'
_diffrn_radiation_wavelength 1.54178
_diffrn_reflns_av_R_equivalents 0.0488
_diffrn_reflns_av_unetI/netI 0.0626
_diffrn_reflns_limit_h_max 13
_diffrn_reflns_limit_h_min -13
_diffrn_reflns_limit_k_max 10
_diffrn_reflns_limit_k_min -8
_diffrn_reflns_limit_l_max 31
_diffrn_reflns_limit_l_min -31
_diffrn_reflns_number 8470
_diffrn_reflns_theta_full 67.679
_diffrn_reflns_theta_max 76.455
_diffrn_reflns_theta_min 3.578
_diffrn_source 'sealed X-ray tube'
_exptl_absorpt_coefficient_mu 1.659
_exptl_absorpt_correction_T_max 1.00000
_exptl_absorpt_correction_T_min 0.78171
_exptl_absorpt_correction_type multi-scan
_exptl_absorpt_process_details
;
(CrysAlis PRO; Agilent, 2014)
;
_exptl_crystal_colour yellow
_exptl_crystal_density_diffrn 1.402
_exptl_crystal_description plate
_exptl_crystal_F_000 960
_exptl_crystal_size_max 0.30
_exptl_crystal_size_mid 0.10
_exptl_crystal_size_min 0.10
_refine_diff_density_max 0.637
_refine_diff_density_min -1.157
_refine_ls_extinction_coef 0.0015(4)
_refine_ls_extinction_expression Fc^*^=kFc[1+0.001xFc^2^\l^3^/sin(2\q)]^-1/4^
_refine_ls_extinction_method
;
SHELXL2014 (Sheldrick, 2015)
;
_refine_ls_goodness_of_fit_ref 1.180
_refine_ls_hydrogen_treatment mixed
_refine_ls_matrix_type full
_refine_ls_number_parameters 302
_refine_ls_number_reflns 4438
_refine_ls_number_restraints 18
_refine_ls_restrained_S_all 1.184
_refine_ls_R_factor_all 0.0878
_refine_ls_R_factor_gt 0.0695
_refine_ls_shift/su_max 0.000
_refine_ls_shift/su_mean 0.000
_refine_ls_structure_factor_coef Fsqd
_refine_ls_weighting_details 'w=1/[\s^2^(Fo^2^)+(0.1280P)^2^+2.0409P] where P=(Fo^2^+2Fc^2^)/3'
_refine_ls_weighting_scheme calc
_refine_ls_wR_factor_gt 0.2072
_refine_ls_wR_factor_ref 0.2526
_reflns_number_gt 3507
_reflns_number_total 4438
_reflns_threshold_expression 'I > 2\s(I)'
_cod_data_source_file ef3031sup1.cif
_cod_data_source_block 3b
_cod_original_cell_volume 2181.9(8)
_cod_original_sg_symbol_H-M 'P 21/n'
_cod_database_code 2022651
_shelx_space_group_comment
;
The symmetry employed for this shelxl refinement is uniquely defined
by the following loop, which should always be used as a source of
symmetry information in preference to the above space-group names.
They are only intended as comments.
;

loop_
_space_group_symop_operation_xyz
'x, y, z'
'-x+1/2, y+1/2, -z+1/2'
'-x, -y, -z'
'x-1/2, -y-1/2, z-1/2'

loop_
_atom_site_type_symbol
_atom_site_label
_atom_site_fract_x
_atom_site_fract_y
_atom_site_fract_z
_atom_site_U_iso_or_equiv
_atom_site_adp_type
_atom_site_calc_flag
_atom_site_occupancy
_atom_site_disorder_assembly
_atom_site_disorder_group
C C3 0.5856(3) 0.3397(4) 0.63161(13) 0.0288(5) Uani d 1 . .
C C5 0.5785(3) 0.3612(4) 0.72213(13) 0.0277(5) Uani d 1 . .
C C6 0.7094(3) 0.3482(4) 0.72907(14) 0.0270(7) Uani d 1 . .
C C9 0.3271(3) 0.5231(5) 0.59242(14) 0.0313(7) Uani d 1 . .
H H9A 0.3491 0.5177 0.6313 0.047 Uiso calc 1 . .
H H9B 0.3699 0.6167 0.5789 0.047 Uiso calc 1 . .
C C10 0.2111(3) 0.7638(4) 0.50776(13) 0.0317(7) Uani d 1 . .
C C12 0.2140(4) 0.9891(5) 0.44913(17) 0.0437(10) Uani d 1 . .
H H12A 0.1599 1.0719 0.4319 0.066 Uiso calc 1 . .
H H12B 0.2800 1.0417 0.4717 0.066 Uiso calc 1 . .
H H12C 0.2473 0.9239 0.4220 0.066 Uiso calc 1 . .
C C51 0.4987(3) 0.3849(4) 0.76596(13) 0.0275(7) Uani d 1 . .
C C52 0.3845(4) 0.3033(5) 0.76124(15) 0.0357(8) Uani d 1 . .
H H52 0.3623 0.2328 0.7322 0.054 Uiso calc 1 . .
C C53 0.3049(4) 0.3280(6) 0.80003(17) 0.0434(10) Uani d 1 . .
H H53 0.2306 0.2708 0.7977 0.065 Uiso calc 1 . .
C C54 0.3355(4) 0.4375(6) 0.84228(16) 0.0437(10) Uani d 1 . .
H H54 0.2810 0.4554 0.8678 0.066 Uiso calc 1 . .
C C55 0.4468(4) 0.5200(5) 0.84652(15) 0.0409(9) Uani d 1 . .
H H55 0.4672 0.5929 0.8750 0.061 Uiso calc 1 . .
C C56 0.5284(4) 0.4948(5) 0.80845(15) 0.0347(8) Uani d 1 . .
H H56 0.6030 0.5515 0.8114 0.052 Uiso calc 1 . .
C C61 0.7902(3) 0.3471(4) 0.78100(14) 0.0269(7) Uani d 1 . .
C C62 0.7635(3) 0.2545(4) 0.82579(13) 0.0294(7) Uani d 1 . .
H H62 0.6918 0.1916 0.8237 0.044 Uiso calc 1 . .
C C63 0.8441(4) 0.2566(5) 0.87351(14) 0.0358(8) Uani d 1 . .
H H63 0.8266 0.1933 0.9029 0.054 Uiso calc 1 . .
C C64 0.9502(4) 0.3522(5) 0.87750(16) 0.0366(8) Uani d 1 . .
H H64 1.0025 0.3554 0.9098 0.055 Uiso calc 1 . .
C C65 0.9778(3) 0.4429(5) 0.83323(16) 0.0361(8) Uani d 1 . .
H H65 1.0487 0.5074 0.8358 0.054 Uiso calc 1 . .
C C66 0.9003(3) 0.4378(4) 0.78517(15) 0.0328(7) Uani d 1 . .
H H66 0.9214 0.4954 0.7552 0.049 Uiso calc 1 . .
C C91 0.1909(3) 0.5496(4) 0.58061(13) 0.0292(7) Uani d 1 . .
C C92 0.1358(3) 0.6610(4) 0.54204(14) 0.0311(7) Uani d 1 . .
C C93 0.0076(4) 0.6795(5) 0.53476(17) 0.0387(9) Uani d 1 . .
H H93 -0.0289 0.7537 0.5092 0.058 Uiso calc 1 . .
C C94 -0.0648(4) 0.5872(5) 0.56568(18) 0.0435(9) Uani d 1 . .
H H94 -0.1501 0.5989 0.5605 0.065 Uiso calc 1 . .
C C95 -0.0117(4) 0.4778(5) 0.60419(17) 0.0393(9) Uani d 1 . .
H H95 -0.0608 0.4162 0.6249 0.059 Uiso calc 1 . .
C C96 0.1151(4) 0.4607(5) 0.61166(15) 0.0373(8) Uani d 1 . .
H H96 0.1507 0.3883 0.6380 0.056 Uiso calc 1 . .
N N1 0.7690(3) 0.3342(4) 0.68541(12) 0.0294(6) Uani d 1 . .
N N2 0.7092(3) 0.3326(4) 0.63565(12) 0.0312(7) Uani d 1 . .
N N4 0.5187(3) 0.3534(4) 0.67275(11) 0.0280(5) Uani d 1 . .
N N7 0.5258(3) 0.3388(4) 0.57955(11) 0.0300(5) Uani d 1 . .
H H7 0.574(4) 0.320(6) 0.553(2) 0.045 Uiso d 1 . .
O O1 0.3236(2) 0.1997(3) 0.58655(11) 0.0370(6) Uani d 1 . .
O O2 0.3626(3) 0.3521(4) 0.50456(10) 0.0386(7) Uani d 1 . .
O O10 0.3196(2) 0.7421(4) 0.50363(11) 0.0386(6) Uani d 1 . .
O O11 0.1456(3) 0.8832(3) 0.48194(12) 0.0413(7) Uani d 1 . .
S S8 0.37658(8) 0.33808(11) 0.56239(3) 0.0303(3) Uani d 1 . .

loop_
_atom_site_aniso_label
_atom_site_aniso_U_11
_atom_site_aniso_U_22
_atom_site_aniso_U_33
_atom_site_aniso_U_12
_atom_site_aniso_U_13
_atom_site_aniso_U_23
C3 0.0326(10) 0.0314(10) 0.0231(10) 0.0025(8) 0.0067(9) 0.0005(8)
C5 0.0343(11) 0.0256(11) 0.0237(11) 0.0008(9) 0.0061(10) 0.0001(9)
C6 0.0354(17) 0.0196(14) 0.0279(16) -0.0004(12) 0.0117(13) 0.0002(11)
C9 0.0347(17) 0.0321(17) 0.0268(15) -0.0030(14) 0.0022(13) -0.0003(13)
C10 0.0399(18) 0.0305(17) 0.0257(15) 0.0045(15) 0.0079(13) -0.0025(13)
C12 0.065(3) 0.0289(18) 0.039(2) 0.0013(18) 0.0127(18) 0.0037(16)
C51 0.0317(16) 0.0265(15) 0.0254(15) 0.0038(13) 0.0084(12) 0.0011(12)
C52 0.0380(19) 0.0368(18) 0.0333(17) -0.0025(16) 0.0080(15) -0.0022(15)
C53 0.041(2) 0.050(2) 0.043(2) -0.0018(18) 0.0226(18) -0.0023(17)
C54 0.045(2) 0.053(2) 0.0350(19) 0.0118(19) 0.0165(16) 0.0044(17)
C55 0.051(2) 0.040(2) 0.0324(18) 0.0123(18) 0.0098(16) -0.0068(15)
C56 0.0414(19) 0.0305(17) 0.0330(17) 0.0014(15) 0.0079(15) -0.0030(14)
C61 0.0316(17) 0.0214(15) 0.0285(16) 0.0025(12) 0.0068(13) -0.0023(12)
C62 0.0341(17) 0.0272(16) 0.0269(15) 0.0023(14) 0.0036(13) -0.0002(12)
C63 0.049(2) 0.0330(18) 0.0258(16) 0.0070(16) 0.0042(15) 0.0000(13)
C64 0.0399(19) 0.0347(19) 0.0334(18) 0.0083(16) -0.0041(15) -0.0067(14)
C65 0.0339(18) 0.0318(18) 0.0405(19) 0.0019(15) -0.0042(15) -0.0021(15)
C66 0.0357(18) 0.0272(16) 0.0359(17) 0.0033(14) 0.0058(14) 0.0015(14)
C91 0.0319(16) 0.0303(16) 0.0270(15) 0.0016(14) 0.0101(13) -0.0046(13)
C92 0.0344(18) 0.0293(17) 0.0320(17) 0.0018(14) 0.0135(14) -0.0048(13)
C93 0.039(2) 0.0352(19) 0.043(2) 0.0082(16) 0.0110(16) -0.0042(16)
C94 0.0368(19) 0.042(2) 0.055(2) 0.0007(17) 0.0168(17) -0.0087(18)
C95 0.0359(19) 0.0380(19) 0.048(2) -0.0018(16) 0.0204(16) -0.0038(17)
C96 0.046(2) 0.0319(18) 0.0366(18) 0.0013(16) 0.0165(16) 0.0013(15)
N1 0.0338(15) 0.0297(14) 0.0246(13) 0.0019(11) 0.0028(11) 0.0006(11)
N2 0.0337(15) 0.0329(15) 0.0279(14) 0.0024(12) 0.0077(12) -0.0017(11)
N4 0.0333(10) 0.0285(10) 0.0228(9) 0.0018(8) 0.0051(8) 0.0004(7)
N7 0.0327(11) 0.0357(11) 0.0219(10) 0.0033(9) 0.0045(9) 0.0007(9)
O1 0.0402(14) 0.0316(13) 0.0391(14) 0.0023(11) 0.0042(11) 0.0011(11)
O2 0.0453(15) 0.0470(16) 0.0231(12) 0.0057(12) 0.0027(11) -0.0033(10)
O10 0.0352(13) 0.0476(16) 0.0354(13) 0.0066(12) 0.0144(11) 0.0093(12)
O11 0.0489(16) 0.0319(13) 0.0445(15) 0.0081(12) 0.0109(12) 0.0083(12)
S8 0.0347(5) 0.0320(5) 0.0248(4) 0.0016(3) 0.0063(3) -0.0021(3)

loop_
_atom_type_symbol
_atom_type_description
_atom_type_scat_dispersion_real
_atom_type_scat_dispersion_imag
_atom_type_scat_source
C C 0.0181 0.0091 'International Tables Vol C Tables 4.2.6.8 and 6.1.1.4'
H H 0.0000 0.0000 'International Tables Vol C Tables 4.2.6.8 and 6.1.1.4'
N N 0.0311 0.0180 'International Tables Vol C Tables 4.2.6.8 and 6.1.1.4'
O O 0.0492 0.0322 'International Tables Vol C Tables 4.2.6.8 and 6.1.1.4'
S S 0.3331 0.5567 'International Tables Vol C Tables 4.2.6.8 and 6.1.1.4'

loop_
_geom_angle_atom_site_label_1
_geom_angle_atom_site_label_2
_geom_angle_atom_site_label_3
_geom_angle_site_symmetry_1
_geom_angle_site_symmetry_3
_geom_angle
_geom_angle_publ_flag
N4 C3 N2 . . 125.7(3) ?
N4 C3 N7 . . 118.7(3) ?
N2 C3 N7 . . 115.6(3) ?
N4 C5 C6 . . 119.3(3) ?
N4 C5 C51 . . 114.8(3) ?
C6 C5 C51 . . 125.9(3) ?
N1 C6 C5 . . 119.0(3) ?
N1 C6 C61 . . 114.4(3) ?
C5 C6 C61 . . 126.6(3) ?
C91 C9 S8 . . 112.3(2) ?
C91 C9 H9A . . 109.1 ?
S8 C9 H9A . . 109.1 ?
C91 C9 H9B . . 109.1 ?
S8 C9 H9B . . 109.1 ?
H9A C9 H9B . . 107.9 ?
O10 C10 O11 . . 122.9(3) ?
O10 C10 C92 . . 124.9(3) ?
O11 C10 C92 . . 112.2(3) ?
O11 C12 H12A . . 109.5 ?
O11 C12 H12B . . 109.5 ?
H12A C12 H12B . . 109.5 ?
O11 C12 H12C . . 109.5 ?
H12A C12 H12C . . 109.5 ?
H12B C12 H12C . . 109.5 ?
C56 C51 C52 . . 119.4(3) ?
C56 C51 C5 . . 122.4(3) ?
C52 C51 C5 . . 118.0(3) ?
C53 C52 C51 . . 119.8(4) ?
C53 C52 H52 . . 120.1 ?
C51 C52 H52 . . 120.1 ?
C54 C53 C52 . . 120.3(4) ?
C54 C53 H53 . . 119.8 ?
C52 C53 H53 . . 119.8 ?
C55 C54 C53 . . 120.0(3) ?
C55 C54 H54 . . 120.0 ?
C53 C54 H54 . . 120.0 ?
C54 C55 C56 . . 120.4(4) ?
C54 C55 H55 . . 119.8 ?
C56 C55 H55 . . 119.8 ?
C55 C56 C51 . . 120.0(4) ?
C55 C56 H56 . . 120.0 ?
C51 C56 H56 . . 120.0 ?
C62 C61 C66 . . 118.5(3) ?
C62 C61 C6 . . 122.7(3) ?
C66 C61 C6 . . 118.8(3) ?
C63 C62 C61 . . 120.1(3) ?
C63 C62 H62 . . 119.9 ?
C61 C62 H62 . . 119.9 ?
C64 C63 C62 . . 120.5(3) ?
C64 C63 H63 . . 119.7 ?
C62 C63 H63 . . 119.7 ?
C65 C64 C63 . . 119.7(4) ?
C65 C64 H64 . . 120.2 ?
C63 C64 H64 . . 120.2 ?
C66 C65 C64 . . 120.3(4) ?
C66 C65 H65 . . 119.9 ?
C64 C65 H65 . . 119.9 ?
C65 C66 C61 . . 120.9(3) ?
C65 C66 H66 . . 119.6 ?
C61 C66 H66 . . 119.6 ?
C96 C91 C92 . . 118.3(3) ?
C96 C91 C9 . . 117.2(3) ?
C92 C91 C9 . . 124.4(3) ?
C93 C92 C91 . . 120.1(3) ?
C93 C92 C10 . . 118.2(3) ?
C91 C92 C10 . . 121.6(3) ?
C94 C93 C92 . . 119.9(4) ?
C94 C93 H93 . . 120.1 ?
C92 C93 H93 . . 120.1 ?
C95 C94 C93 . . 120.6(4) ?
C95 C94 H94 . . 119.7 ?
C93 C94 H94 . . 119.7 ?
C94 C95 C96 . . 119.4(4) ?
C94 C95 H95 . . 120.3 ?
C96 C95 H95 . . 120.3 ?
C95 C96 C91 . . 121.6(4) ?
C95 C96 H96 . . 119.2 ?
C91 C96 H96 . . 119.2 ?
N2 N1 C6 . . 121.7(3) ?
N1 N2 C3 . . 116.7(3) ?
C5 N4 C3 . . 117.5(3) ?
C3 N7 S8 . . 126.4(3) ?
C3 N7 H7 . . 116(3) ?
S8 N7 H7 . . 117(3) ?
C10 O11 C12 . . 114.8(3) ?
O1 S8 O2 . . 118.97(18) ?
O1 S8 N7 . . 109.51(16) ?
O2 S8 N7 . . 104.40(16) ?
O1 S8 C9 . . 108.95(17) ?
O2 S8 C9 . . 110.58(17) ?
N7 S8 C9 . . 103.20(16) ?

loop_
_geom_bond_atom_site_label_1
_geom_bond_atom_site_label_2
_geom_bond_site_symmetry_2
_geom_bond_distance
_geom_bond_publ_flag
C3 N4 . 1.329(4) ?
C3 N2 . 1.342(5) ?
C3 N7 . 1.381(4) ?
C5 N4 . 1.324(4) ?
C5 C6 . 1.424(5) ?
C5 C51 . 1.484(4) ?
C6 N1 . 1.334(4) ?
C6 C61 . 1.478(5) ?
C9 C91 . 1.498(5) ?
C9 S8 . 1.784(4) ?
C9 H9A . 0.9700 ?
C9 H9B . 0.9700 ?
C10 O10 . 1.213(4) ?
C10 O11 . 1.323(5) ?
C10 C92 . 1.502(5) ?
C12 O11 . 1.448(5) ?
C12 H12A . 0.9600 ?
C12 H12B . 0.9600 ?
C12 H12C . 0.9600 ?
C51 C56 . 1.390(5) ?
C51 C52 . 1.404(5) ?
C52 C53 . 1.386(5) ?
C52 H52 . 0.9300 ?
C53 C54 . 1.385(6) ?
C53 H53 . 0.9300 ?
C54 C55 . 1.379(6) ?
C54 H54 . 0.9300 ?
C55 C56 . 1.389(5) ?
C55 H55 . 0.9300 ?
C56 H56 . 0.9300 ?
C61 C62 . 1.401(5) ?
C61 C66 . 1.401(5) ?
C62 C63 . 1.394(5) ?
C62 H62 . 0.9300 ?
C63 C64 . 1.387(6) ?
C63 H63 . 0.9300 ?
C64 C65 . 1.385(6) ?
C64 H64 . 0.9300 ?
C65 C66 . 1.383(5) ?
C65 H65 . 0.9300 ?
C66 H66 . 0.9300 ?
C91 C96 . 1.395(5) ?
C91 C92 . 1.400(5) ?
C92 C93 . 1.398(5) ?
C93 C94 . 1.384(6) ?
C93 H93 . 0.9300 ?
C94 C95 . 1.381(6) ?
C94 H94 . 0.9300 ?
C95 C96 . 1.382(6) ?
C95 H95 . 0.9300 ?
C96 H96 . 0.9300 ?
N1 N2 . 1.331(4) ?
N7 S8 . 1.636(3) ?
N7 H7 . 0.90(5) ?
O1 S8 . 1.425(3) ?
O2 S8 . 1.434(3) ?

loop_
_geom_hbond_atom_site_label_D
_geom_hbond_atom_site_label_H
_geom_hbond_atom_site_label_A
_geom_hbond_site_symmetry_A
_geom_hbond_distance_DH
_geom_hbond_distance_HA
_geom_hbond_distance_DA
_geom_hbond_angle_DHA
_geom_hbond_publ_flag
C9 H9A N4 . 0.97 2.41 3.047(4) 123 y
C9 H9B O10 . 0.97 2.14 2.825(5) 126 y
C93 H93 O11 . 0.93 2.34 2.678(5) 101 y
N7 H7 O10 3_666 0.90(5) 1.99(5) 2.893(4) 175(4) y
C12 H12 N2 3_666 0.96 2.60 3.512(5) 159 y
C63 H63 O2 4_666 0.93 2.54 3.360(4) 147 y
C95 H95 N1 1_455 0.93 2.61 3.505(5) 162 y

loop_
_geom_torsion_atom_site_label_1
_geom_torsion_atom_site_label_2
_geom_torsion_atom_site_label_3
_geom_torsion_atom_site_label_4
_geom_torsion_site_symmetry_1
_geom_torsion_site_symmetry_2
_geom_torsion_site_symmetry_3
_geom_torsion_site_symmetry_4
_geom_torsion
_geom_torsion_publ_flag
N4 C5 C6 N1 . . . . 2.4(5) ?
C51 C5 C6 N1 . . . . -177.1(3) ?
N4 C5 C6 C61 . . . . -177.2(3) ?
C51 C5 C6 C61 . . . . 3.3(5) ?
N4 C5 C51 C56 . . . . -136.7(4) ?
C6 C5 C51 C56 . . . . 42.8(5) ?
N4 C5 C51 C52 . . . . 37.7(5) ?
C6 C5 C51 C52 . . . . -142.8(4) ?
C56 C51 C52 C53 . . . . -2.5(6) ?
C5 C51 C52 C53 . . . . -177.1(4) ?
C51 C52 C53 C54 . . . . 2.4(7) ?
C52 C53 C54 C55 . . . . -1.3(7) ?
C53 C54 C55 C56 . . . . 0.4(6) ?
C54 C55 C56 C51 . . . . -0.5(6) ?
C52 C51 C56 C55 . . . . 1.6(6) ?
C5 C51 C56 C55 . . . . 175.9(3) ?
N1 C6 C61 C62 . . . . -135.4(3) ?
C5 C6 C61 C62 . . . . 44.2(5) ?
N1 C6 C61 C66 . . . . 42.4(4) ?
C5 C6 C61 C66 . . . . -138.0(3) ?
C66 C61 C62 C63 . . . . 1.3(5) ?
C6 C61 C62 C63 . . . . 179.1(3) ?
C61 C62 C63 C64 . . . . 1.2(5) ?
C62 C63 C64 C65 . . . . -1.7(6) ?
C63 C64 C65 C66 . . . . -0.2(6) ?
C64 C65 C66 C61 . . . . 2.7(6) ?
C62 C61 C66 C65 . . . . -3.2(5) ?
C6 C61 C66 C65 . . . . 178.9(3) ?
S8 C9 C91 C96 . . . . 79.8(3) ?
S8 C9 C91 C92 . . . . -102.5(4) ?
C96 C91 C92 C93 . . . . -0.9(5) ?
C9 C91 C92 C93 . . . . -178.6(3) ?
C96 C91 C92 C10 . . . . 178.8(3) ?
C9 C91 C92 C10 . . . . 1.1(5) ?
O10 C10 C92 C93 . . . . -167.7(4) ?
O11 C10 C92 C93 . . . . 12.3(5) ?
O10 C10 C92 C91 . . . . 12.6(6) ?
O11 C10 C92 C91 . . . . -167.4(3) ?
C91 C92 C93 C94 . . . . -0.2(6) ?
C10 C92 C93 C94 . . . . -179.9(3) ?
C92 C93 C94 C95 . . . . 0.7(6) ?
C93 C94 C95 C96 . . . . -0.1(6) ?
C94 C95 C96 C91 . . . . -1.0(6) ?
C92 C91 C96 C95 . . . . 1.5(6) ?
C9 C91 C96 C95 . . . . 179.4(3) ?
C5 C6 N1 N2 . . . . 0.1(5) ?
C61 C6 N1 N2 . . . . 179.7(3) ?
C6 N1 N2 C3 . . . . -2.3(5) ?
N4 C3 N2 N1 . . . . 2.2(5) ?
N7 C3 N2 N1 . . . . 179.6(3) ?
C6 C5 N4 C3 . . . . -2.5(5) ?
C51 C5 N4 C3 . . . . 177.1(3) ?
N2 C3 N4 C5 . . . . 0.2(5) ?
N7 C3 N4 C5 . . . . -177.1(3) ?
N4 C3 N7 S8 . . . . -5.3(5) ?
N2 C3 N7 S8 . . . . 177.1(3) ?
O10 C10 O11 C12 . . . . -1.3(5) ?
C92 C10 O11 C12 . . . . 178.6(3) ?
C3 N7 S8 O1 . . . . -56.5(3) ?
C3 N7 S8 O2 . . . . 175.0(3) ?
C3 N7 S8 C9 . . . . 59.4(3) ?
C91 C9 S8 O1 . . . . -64.9(3) ?
C91 C9 S8 O2 . . . . 67.6(3) ?
C91 C9 S8 N7 . . . . 178.8(2) ?

_cod_database_fobs_code 2022651
